data_4065017
loop_
_publ_author_name
'Albahily, Khalid'
'Gambarotta, Sandro'
'Duchateau, Robbert'

_publ_section_title
;
 Ethylene Oligomerization Promoted by a Silylated-SNS Chromium System
;
_journal_issue 17
_journal_name_full Organometallics
_journal_page_first 4655
_journal_paper_doi 10.1021/om200505a
_journal_volume 30
_journal_year 2011
_chemical_formula_sum 'C21.5 H31 Al2 Cl8 Cr N S2 Si2'
_chemical_formula_weight 813.33
_chemical_name_systematic
; 
 ? 
;
_space_group_IT_number 2
_symmetry_cell_setting triclinic
_symmetry_space_group_name_Hall '-P 1'
_symmetry_space_group_name_H-M 'P -1'
_atom_sites_solution_hydrogens geom
_atom_sites_solution_primary direct
_atom_sites_solution_secondary difmap
_audit_creation_method SHELXL-97
_cell_angle_alpha 70.641(2)
_cell_angle_beta 75.413(2)
_cell_angle_gamma 87.628(3)
_cell_formula_units_Z 2
_cell_length_a 10.6989(5)
_cell_length_b 12.7272(6)
_cell_length_c 17.6487(7)
_cell_measurement_reflns_used 5934
_cell_measurement_temperature 200(2)
_cell_measurement_theta_max 24.69
_cell_measurement_theta_min 2.43
_cell_volume 2191.88(17)
_computing_cell_refinement 'APEX II, Bruker (2009)'
_computing_data_collection 'APEX II, Bruker (2009)'
_computing_data_reduction 'XPREP, Bruker (2009)'
_computing_molecular_graphics 'SHELXTL, Bruker (2004)'
_computing_publication_material 'SHELXTL, Bruker (2004)'
_computing_structure_refinement 'SHELXL-97 (Sheldrick, 2008)'
_computing_structure_solution 'SHELXS-97 (Sheldrick, 2008)'
_diffrn_ambient_temperature 200(2)
_diffrn_measured_fraction_theta_full 0.967
_diffrn_measured_fraction_theta_max 0.967
_diffrn_measurement_device_type 'Bruker APEX-II CCD'
_diffrn_measurement_method '\f and \w scans'
_diffrn_radiation_monochromator graphite
_diffrn_radiation_source 'fine-focus sealed tube'
_diffrn_radiation_type MoK\a
_diffrn_radiation_wavelength 0.71073
_diffrn_reflns_av_R_equivalents 0.0189
_diffrn_reflns_av_sigmaI/netI 0.0291
_diffrn_reflns_limit_h_max 9
_diffrn_reflns_limit_h_min -12
_diffrn_reflns_limit_k_max 14
_diffrn_reflns_limit_k_min -14
_diffrn_reflns_limit_l_max 20
_diffrn_reflns_limit_l_min -20
_diffrn_reflns_number 15399
_diffrn_reflns_theta_full 24.77
_diffrn_reflns_theta_max 24.77
_diffrn_reflns_theta_min 1.97
_exptl_absorpt_coefficient_mu 0.952
_exptl_absorpt_correction_T_max 0.8704
_exptl_absorpt_correction_T_min 0.7633
_exptl_absorpt_correction_type multi-scan
_exptl_absorpt_process_details 'SADABS, Bruker (2003)'
_exptl_crystal_colour green
_exptl_crystal_density_diffrn 1.232
_exptl_crystal_density_method 'not measured'
_exptl_crystal_description block
_exptl_crystal_F_000 826
_exptl_crystal_size_max 0.30
_exptl_crystal_size_mid 0.17
_exptl_crystal_size_min 0.15
_refine_diff_density_max 1.508
_refine_diff_density_min -0.666
_refine_diff_density_rms 0.113
_refine_ls_extinction_method none
_refine_ls_goodness_of_fit_ref 1.053
_refine_ls_hydrogen_treatment constr
_refine_ls_matrix_type full
_refine_ls_number_parameters 350
_refine_ls_number_reflns 7268
_refine_ls_number_restraints 208
_refine_ls_restrained_S_all 1.047
_refine_ls_R_factor_all 0.0879
_refine_ls_R_factor_gt 0.0714
_refine_ls_shift/su_max 0.001
_refine_ls_shift/su_mean 0.000
_refine_ls_structure_factor_coef Fsqd
_refine_ls_weighting_details 'calc w=1/[\s^2^(Fo^2^)+(0.1340P)^2^+2.8873P] where P=(Fo^2^+2Fc^2^)/3'
_refine_ls_weighting_scheme calc
_refine_ls_wR_factor_gt 0.2010
_refine_ls_wR_factor_ref 0.2196
_reflns_number_gt 5614
_reflns_number_total 7268
_reflns_threshold_expression >2sigma(I)
_cod_data_source_file om200505a_si_001.cif
_cod_data_source_block sg011
_cod_depositor_comments
;
The following automatic conversions were performed:

'_symmetry_cell_setting' value 'Triclinic' changed to 'triclinic'
according to /home/saulius/struct/CIF-dictionaries/cif_core.dic
dictionary named 'cif_core.dic' version 2.4.1 from 2010-06-29.

Automatic conversion script
Id: cif_fix_values 1715 2011-07-08 13:25:40Z adriana 
;
_cod_original_sg_symbol_H-M P-1
_cod_original_formula_sum 'C21.50 H31 Al2 Cl8 Cr N S2 Si2'
_cod_database_code 4065017

loop_
_symmetry_equiv_pos_as_xyz
'x, y, z'
'-x, -y, -z'

loop_
_atom_site_label
_atom_site_type_symbol
_atom_site_fract_x
_atom_site_fract_y
_atom_site_fract_z
_atom_site_U_iso_or_equiv
_atom_site_adp_type
_atom_site_occupancy
_atom_site_symmetry_multiplicity
_atom_site_calc_flag
_atom_site_refinement_flags
_atom_site_disorder_assembly
_atom_site_disorder_group
Cr1 Cr 0.86563(7) 0.35175(6) 0.26320(4) 0.0408(2) Uani 1 1 d U . .
Al1 Al 0.66888(16) 0.41481(19) 0.12538(10) 0.0683(5) Uani 1 1 d U . .
Al2 Al 0.88048(15) 0.23864(14) 0.52519(9) 0.0522(4) Uani 1 1 d U . .
Cl1 Cl 0.63772(10) 0.35236(11) 0.26171(7) 0.0474(3) Uani 1 1 d U . .
Cl2 Cl 0.77287(12) 0.28000(11) 0.43164(7) 0.0522(3) Uani 1 1 d U A .
Cl3 Cl 0.87364(13) 0.43789(15) 0.08549(8) 0.0683(4) Uani 1 1 d U . .
Cl4 Cl 0.5986(2) 0.2909(3) 0.09029(12) 0.1245(10) Uani 1 1 d U . .
Cl5 Cl 0.5755(2) 0.5632(2) 0.09261(13) 0.1290(10) Uani 1 1 d U . .
Cl6 Cl 1.0616(10) 0.1997(14) 0.4724(7) 0.195(7) Uani 0.50 1 d PU A 1
Cl7 Cl 0.9031(14) 0.3860(10) 0.5498(9) 0.186(5) Uani 0.50 1 d PU A 1
Cl8 Cl 0.7821(10) 0.1287(10) 0.6324(6) 0.187(5) Uani 0.50 1 d PU A 1
Cl6' Cl 1.0771(8) 0.2465(10) 0.4676(5) 0.115(3) Uani 0.50 1 d PU A 2
Cl7' Cl 0.8444(8) 0.3586(10) 0.5849(7) 0.139(4) Uani 0.50 1 d PU A 2
Cl8' Cl 0.8070(11) 0.0817(6) 0.6068(7) 0.171(5) Uani 0.50 1 d PU A 2
N1 N 1.0682(4) 0.3483(4) 0.2642(2) 0.0481(9) Uani 1 1 d U . .
H1A H 1.0629 0.3205 0.3208 0.058 Uiso 1 1 calc R . .
S1 S 0.88231(13) 0.16567(12) 0.24701(9) 0.0553(4) Uani 1 1 d U . .
S2 S 0.86987(13) 0.55073(11) 0.25125(8) 0.0528(3) Uani 1 1 d U . .
Si1 Si 1.15062(14) 0.24031(15) 0.22975(11) 0.0642(4) Uani 1 1 d U . .
Si2 Si 1.14252(14) 0.48398(15) 0.23574(9) 0.0585(4) Uani 1 1 d U . .
C1 C 0.7565(5) 0.0691(5) 0.3187(4) 0.0589(13) Uani 1 1 d U . .
C2 C 0.7571(7) 0.0129(5) 0.3991(5) 0.0771(17) Uani 1 1 d U . .
H2A H 0.8269 0.0241 0.4203 0.092 Uiso 1 1 calc R . .
C3 C 0.6550(9) -0.0604(6) 0.4493(6) 0.105(3) Uani 1 1 d U . .
H3A H 0.6541 -0.1005 0.5055 0.126 Uiso 1 1 calc R . .
C4 C 0.5557(8) -0.0751(6) 0.4183(7) 0.112(3) Uani 1 1 d U . .
H4A H 0.4868 -0.1272 0.4530 0.134 Uiso 1 1 calc R . .
C5 C 0.5524(8) -0.0177(7) 0.3394(7) 0.111(3) Uani 1 1 d U . .
H5A H 0.4797 -0.0267 0.3200 0.134 Uiso 1 1 calc R . .
C6 C 0.6538(7) 0.0535(7) 0.2875(6) 0.090(2) Uani 1 1 d U . .
H6A H 0.6543 0.0917 0.2311 0.108 Uiso 1 1 calc R . .
C7 C 1.0275(6) 0.1213(5) 0.2812(4) 0.0693(15) Uani 1 1 d U . .
H7A H 1.0602 0.0555 0.2656 0.083 Uiso 1 1 calc R . .
H7B H 1.0091 0.1007 0.3423 0.083 Uiso 1 1 calc R . .
C8 C 1.1878(7) 0.2798(8) 0.1158(5) 0.095(2) Uani 1 1 d U . .
H8A H 1.2522 0.3423 0.0904 0.142 Uiso 1 1 calc R . .
H8B H 1.1088 0.3021 0.0972 0.142 Uiso 1 1 calc R . .
H8C H 1.2223 0.2161 0.0990 0.142 Uiso 1 1 calc R . .
C9 C 1.2951(6) 0.1986(7) 0.2708(5) 0.096(2) Uani 1 1 d U . .
H9A H 1.3618 0.2592 0.2444 0.144 Uiso 1 1 calc R . .
H9B H 1.3286 0.1315 0.2586 0.144 Uiso 1 1 calc R . .
H9C H 1.2713 0.1830 0.3309 0.144 Uiso 1 1 calc R . .
C10 C 1.1856(7) 0.5499(6) 0.1228(4) 0.0813(18) Uani 1 1 d U . .
H10B H 1.1092 0.5494 0.1018 0.122 Uiso 1 1 calc R . .
H10C H 1.2536 0.5087 0.0978 0.122 Uiso 1 1 calc R . .
H10D H 1.2171 0.6271 0.1084 0.122 Uiso 1 1 calc R . .
C11 C 1.2802(6) 0.4788(8) 0.2833(5) 0.091(2) Uani 1 1 d U . .
H11A H 1.3520 0.4422 0.2568 0.137 Uiso 1 1 calc R . .
H11B H 1.2527 0.4367 0.3428 0.137 Uiso 1 1 calc R . .
H11C H 1.3084 0.5548 0.2755 0.137 Uiso 1 1 calc R . .
C12 C 1.0106(5) 0.5560(5) 0.2883(4) 0.0606(13) Uani 1 1 d U . .
H12A H 0.9905 0.5187 0.3491 0.073 Uiso 1 1 calc R . .
H12B H 1.0384 0.6345 0.2757 0.073 Uiso 1 1 calc R . .
C13 C 0.7387(6) 0.5857(5) 0.3221(4) 0.0644(14) Uani 1 1 d U . .
C14 C 0.6275(7) 0.6132(6) 0.2956(6) 0.089(2) Uani 1 1 d U . .
H14A H 0.6220 0.6127 0.2428 0.107 Uiso 1 1 calc R . .
C15 C 0.5230(8) 0.6420(8) 0.3495(9) 0.124(3) Uani 1 1 d U . .
H15A H 0.4442 0.6589 0.3335 0.149 Uiso 1 1 calc R . .
C16 C 0.5300(9) 0.6464(9) 0.4207(9) 0.130(3) Uani 1 1 d U . .
H16A H 0.4561 0.6646 0.4561 0.156 Uiso 1 1 calc R . .
C17 C 0.6438(11) 0.6248(10) 0.4460(7) 0.134(4) Uani 1 1 d U . .
H17A H 0.6497 0.6328 0.4966 0.161 Uiso 1 1 calc R . .
C18 C 0.7484(7) 0.5916(7) 0.3967(5) 0.087(2) Uani 1 1 d U . .
H18A H 0.8260 0.5731 0.4140 0.104 Uiso 1 1 calc R . .
C19 C 0.0324(8) 0.8560(8) 0.0693(4) 0.072(3) Uiso 0.50 1 d PGDU B 1
C20 C 0.1341(6) 0.8702(8) 0.1015(5) 0.086(4) Uiso 0.50 1 d PGDU B 1
H20A H 0.2207 0.8757 0.0691 0.103 Uiso 0.50 1 calc PR B 1
C21 C 0.1090(7) 0.8764(8) 0.1810(5) 0.078(3) Uiso 0.50 1 d PGU B 1
H21A H 0.1785 0.8861 0.2030 0.094 Uiso 0.50 1 calc PR B 1
C22 C -0.0177(9) 0.8683(8) 0.2285(4) 0.076(3) Uiso 0.50 1 d PGU B 1
H22A H -0.0348 0.8725 0.2829 0.091 Uiso 0.50 1 calc PR B 1
C23 C -0.1194(7) 0.8541(9) 0.1964(5) 0.094(4) Uiso 0.50 1 d PGU B 1
H23A H -0.2059 0.8486 0.2288 0.112 Uiso 0.50 1 calc PR B 1
C24 C -0.0943(7) 0.8479(9) 0.1168(5) 0.091(4) Uiso 0.50 1 d PGDU B 1
H24A H -0.1638 0.8382 0.0948 0.110 Uiso 0.50 1 calc PR B 1
C25 C 0.0595(15) 0.8479(16) -0.0165(9) 0.105(5) Uiso 0.50 1 d PDU B 1
H25A H 0.1530 0.8558 -0.0414 0.157 Uiso 0.50 1 calc PR B 1
H25B H 0.0166 0.9074 -0.0510 0.157 Uiso 0.50 1 calc PR B 1
H25C H 0.0267 0.7753 -0.0131 0.157 Uiso 0.50 1 calc PR B 1

loop_
_atom_site_aniso_label
_atom_site_aniso_U_11
_atom_site_aniso_U_22
_atom_site_aniso_U_33
_atom_site_aniso_U_23
_atom_site_aniso_U_13
_atom_site_aniso_U_12
Cr1 0.0294(4) 0.0538(5) 0.0394(4) -0.0145(3) -0.0101(3) 0.0012(3)
Al1 0.0399(9) 0.1155(15) 0.0380(8) -0.0061(8) -0.0135(7) -0.0094(9)
Al2 0.0464(8) 0.0694(10) 0.0372(7) -0.0104(7) -0.0136(6) -0.0005(7)
Cl1 0.0313(6) 0.0689(8) 0.0376(6) -0.0110(5) -0.0092(4) -0.0011(5)
Cl2 0.0485(7) 0.0706(8) 0.0387(6) -0.0175(5) -0.0143(5) 0.0050(6)
Cl3 0.0402(7) 0.1152(12) 0.0409(7) -0.0166(7) -0.0047(5) -0.0139(7)
Cl4 0.1047(16) 0.211(3) 0.0627(10) -0.0454(13) -0.0167(10) -0.0715(16)
Cl5 0.0856(14) 0.164(2) 0.0803(13) 0.0269(13) -0.0175(10) 0.0401(14)
Cl6 0.094(6) 0.358(17) 0.101(5) -0.048(8) -0.028(4) 0.137(9)
Cl7 0.294(15) 0.143(5) 0.213(12) -0.096(6) -0.177(11) 0.019(8)
Cl8 0.089(4) 0.274(11) 0.090(4) 0.090(6) -0.030(3) -0.048(7)
Cl6' 0.050(2) 0.226(8) 0.055(3) -0.023(3) -0.0153(19) 0.002(4)
Cl7' 0.117(5) 0.225(9) 0.181(8) -0.172(8) -0.093(5) 0.086(6)
Cl8' 0.163(8) 0.106(4) 0.191(10) 0.092(5) -0.129(8) -0.078(5)
N1 0.0292(19) 0.075(2) 0.039(2) -0.0181(18) -0.0074(16) 0.0019(17)
S1 0.0478(7) 0.0691(8) 0.0588(8) -0.0332(6) -0.0154(6) 0.0086(6)
S2 0.0481(7) 0.0523(7) 0.0555(7) -0.0094(6) -0.0192(6) -0.0034(5)
Si1 0.0355(8) 0.0859(11) 0.0678(10) -0.0279(8) -0.0055(7) 0.0126(7)
Si2 0.0358(7) 0.0880(11) 0.0533(8) -0.0257(8) -0.0086(6) -0.0130(7)
C1 0.046(3) 0.052(3) 0.086(4) -0.032(3) -0.019(3) 0.006(2)
C2 0.072(4) 0.065(4) 0.088(4) -0.008(3) -0.031(3) -0.006(3)
C3 0.091(5) 0.074(5) 0.120(6) 0.006(4) -0.024(4) -0.010(4)
C4 0.068(5) 0.066(4) 0.174(8) -0.007(5) -0.025(5) -0.015(3)
C5 0.070(5) 0.090(5) 0.174(8) -0.027(5) -0.049(5) -0.019(4)
C6 0.071(4) 0.093(5) 0.116(5) -0.030(4) -0.047(4) -0.004(3)
C7 0.049(3) 0.072(3) 0.091(4) -0.034(3) -0.019(3) 0.018(2)
C8 0.069(4) 0.140(7) 0.076(4) -0.053(4) 0.002(3) 0.018(4)
C9 0.036(3) 0.120(6) 0.116(6) -0.021(5) -0.019(3) 0.015(3)
C10 0.071(4) 0.096(5) 0.062(3) -0.016(3) 0.000(3) -0.022(4)
C11 0.046(3) 0.144(7) 0.113(5) -0.073(5) -0.030(4) 0.001(4)
C12 0.047(3) 0.075(3) 0.066(3) -0.027(3) -0.018(2) -0.007(2)
C13 0.054(3) 0.047(3) 0.099(4) -0.031(3) -0.024(3) 0.007(2)
C14 0.058(4) 0.085(5) 0.147(6) -0.055(5) -0.042(4) 0.016(3)
C15 0.067(4) 0.111(6) 0.234(10) -0.107(8) -0.046(6) 0.032(4)
C16 0.077(5) 0.127(7) 0.213(10) -0.116(8) -0.010(6) 0.029(5)
C17 0.110(7) 0.171(9) 0.157(8) -0.115(8) -0.019(6) 0.045(6)
C18 0.075(4) 0.098(5) 0.105(5) -0.059(4) -0.024(4) 0.030(4)

loop_
_atom_type_symbol
_atom_type_description
_atom_type_scat_dispersion_real
_atom_type_scat_dispersion_imag
_atom_type_scat_source
C C 0.0033 0.0016 'International Tables Vol C Tables 4.2.6.8 and 6.1.1.4'
H H 0.0000 0.0000 'International Tables Vol C Tables 4.2.6.8 and 6.1.1.4'
N N 0.0061 0.0033 'International Tables Vol C Tables 4.2.6.8 and 6.1.1.4'
Al Al 0.0645 0.0514 'International Tables Vol C Tables 4.2.6.8 and 6.1.1.4'
Si Si 0.0817 0.0704 'International Tables Vol C Tables 4.2.6.8 and 6.1.1.4'
S S 0.1246 0.1234 'International Tables Vol C Tables 4.2.6.8 and 6.1.1.4'
Cl Cl 0.1484 0.1585 'International Tables Vol C Tables 4.2.6.8 and 6.1.1.4'
Cr Cr 0.3209 0.6236 'International Tables Vol C Tables 4.2.6.8 and 6.1.1.4'

loop_
_geom_angle_atom_site_label_1
_geom_angle_atom_site_label_2
_geom_angle_atom_site_label_3
_geom_angle
N1 Cr1 Cl1 178.96(12)
N1 Cr1 S2 88.79(12)
Cl1 Cr1 S2 92.22(5)
N1 Cr1 S1 88.84(12)
Cl1 Cr1 S1 90.12(5)
S2 Cr1 S1 169.20(6)
N1 Cr1 Cl2 95.52(11)
Cl1 Cr1 Cl2 84.64(4)
S2 Cr1 Cl2 93.78(5)
S1 Cr1 Cl2 96.94(5)
Cl5 Al1 Cl4 112.67(15)
Cl5 Al1 Cl3 112.74(13)
Cl4 Al1 Cl3 112.76(13)
Cl5 Al1 Cl1 108.44(12)
Cl4 Al1 Cl1 108.04(11)
Cl3 Al1 Cl1 101.39(8)
Cl8 Al2 Cl6 117.7(6)
Cl8 Al2 Cl8' 24.2(6)
Cl6 Al2 Cl8' 100.1(6)
Cl8 Al2 Cl6' 128.5(5)
Cl6 Al2 Cl6' 16.6(7)
Cl8' Al2 Cl6' 114.7(5)
Cl8 Al2 Cl7' 86.9(6)
Cl6 Al2 Cl7' 123.9(5)
Cl8' Al2 Cl7' 111.0(5)
Cl6' Al2 Cl7' 108.9(4)
Cl8 Al2 Cl7 106.3(6)
Cl6 Al2 Cl7 106.4(6)
Cl8' Al2 Cl7 129.6(5)
Cl6' Al2 Cl7 90.4(5)
Cl7' Al2 Cl7 20.9(5)
Cl8 Al2 Cl2 112.0(3)
Cl6 Al2 Cl2 107.3(3)
Cl8' Al2 Cl2 105.4(3)
Cl6' Al2 Cl2 109.0(2)
Cl7' Al2 Cl2 107.6(3)
Cl7 Al2 Cl2 106.3(4)
Al1 Cl1 Cr1 96.79(6)
Al2 Cl2 Cr1 128.36(7)
Si1 N1 Si2 122.0(2)
Si1 N1 Cr1 112.8(2)
Si2 N1 Cr1 113.3(2)
C1 S1 C7 105.8(3)
C1 S1 Cr1 112.85(18)
C7 S1 Cr1 100.1(2)
C13 S2 C12 105.9(3)
C13 S2 Cr1 113.59(19)
C12 S2 Cr1 99.5(2)
N1 Si1 C8 111.0(3)
N1 Si1 C9 112.0(3)
C8 Si1 C9 112.7(4)
N1 Si1 C7 101.7(2)
C8 Si1 C7 111.2(4)
C9 Si1 C7 107.6(3)
N1 Si2 C10 110.4(3)
N1 Si2 C12 101.5(2)
C10 Si2 C12 112.2(3)
N1 Si2 C11 111.4(3)
C10 Si2 C11 113.6(4)
C12 Si2 C11 107.1(3)
C2 C1 C6 120.7(6)
C2 C1 S1 123.7(5)
C6 C1 S1 115.5(5)
C1 C2 C3 119.1(7)
C4 C3 C2 119.7(9)
C5 C4 C3 121.7(8)
C4 C5 C6 119.9(8)
C5 C6 C1 118.8(8)
S1 C7 Si1 107.7(3)
S2 C12 Si2 108.5(3)
C14 C13 C18 121.3(6)
C14 C13 S2 115.8(6)
C18 C13 S2 122.8(5)
C13 C14 C15 117.3(9)
C16 C15 C14 122.2(9)
C17 C16 C15 121.0(9)
C16 C17 C18 119.2(10)
C13 C18 C17 118.9(8)
C20 C19 C24 120.0
C20 C19 C25 120.0(6)
C24 C19 C25 119.9(6)
C19 C20 C21 120.0
C22 C21 C20 120.0
C21 C22 C23 120.0
C24 C23 C22 120.0
C23 C24 C19 120.0

loop_
_geom_bond_atom_site_label_1
_geom_bond_atom_site_label_2
_geom_bond_distance
Cr1 N1 2.170(4)
Cr1 Cl1 2.4448(12)
Cr1 S2 2.4718(15)
Cr1 S1 2.4719(15)
Cr1 Cl2 2.7287(14)
Al1 Cl5 2.076(3)
Al1 Cl4 2.101(3)
Al1 Cl3 2.126(2)
Al1 Cl1 2.2094(19)
Al2 Cl8 2.003(7)
Al2 Cl6 2.046(9)
Al2 Cl8' 2.082(6)
Al2 Cl6' 2.084(8)
Al2 Cl7' 2.098(7)
Al2 Cl7 2.097(10)
Al2 Cl2 2.1586(18)
N1 Si1 1.794(4)
N1 Si2 1.790(5)
S1 C1 1.781(6)
S1 C7 1.809(6)
S2 C13 1.779(6)
S2 C12 1.798(5)
Si1 C8 1.844(7)
Si1 C9 1.854(7)
Si1 C7 1.872(7)
Si2 C10 1.830(7)
Si2 C12 1.868(6)
Si2 C11 1.860(6)
C1 C2 1.363(9)
C1 C6 1.395(8)
C2 C3 1.377(10)
C3 C4 1.357(12)
C4 C5 1.350(14)
C5 C6 1.367(12)
C13 C14 1.376(9)
C13 C18 1.373(10)
C14 C15 1.396(12)
C15 C16 1.298(16)
C16 C17 1.386(15)
C17 C18 1.380(11)
C19 C20 1.3900
C19 C24 1.3900
C19 C25 1.507(14)
C20 C21 1.3900
C21 C22 1.3900
C22 C23 1.3900
C23 C24 1.3900

loop_
_geom_torsion_atom_site_label_1
_geom_torsion_atom_site_label_2
_geom_torsion_atom_site_label_3
_geom_torsion_atom_site_label_4
_geom_torsion
Cl5 Al1 Cl1 Cr1 -120.53(11)
Cl4 Al1 Cl1 Cr1 117.07(11)
Cl3 Al1 Cl1 Cr1 -1.66(11)
N1 Cr1 Cl1 Al1 -83(6)
S2 Cr1 Cl1 Al1 84.96(8)
S1 Cr1 Cl1 Al1 -84.49(8)
Cl2 Cr1 Cl1 Al1 178.54(8)
Cl8 Al2 Cl2 Cr1 -153.7(5)
Cl6 Al2 Cl2 Cr1 -23.0(5)
Cl8' Al2 Cl2 Cr1 -129.1(4)
Cl6' Al2 Cl2 Cr1 -5.6(4)
Cl7' Al2 Cl2 Cr1 112.4(3)
Cl7 Al2 Cl2 Cr1 90.6(4)
N1 Cr1 Cl2 Al2 0.38(15)
Cl1 Cr1 Cl2 Al2 179.34(10)
S2 Cr1 Cl2 Al2 -88.77(10)
S1 Cr1 Cl2 Al2 89.88(10)
Cl1 Cr1 N1 Si1 12(7)
S2 Cr1 N1 Si1 -155.7(2)
S1 Cr1 N1 Si1 13.7(2)
Cl2 Cr1 N1 Si1 110.59(19)
Cl1 Cr1 N1 Si2 156(6)
S2 Cr1 N1 Si2 -11.91(19)
S1 Cr1 N1 Si2 157.55(19)
Cl2 Cr1 N1 Si2 -105.59(19)
N1 Cr1 S1 C1 130.7(2)
Cl1 Cr1 S1 C1 -49.4(2)
S2 Cr1 S1 C1 -151.9(3)
Cl2 Cr1 S1 C1 35.3(2)
N1 Cr1 S1 C7 18.7(3)
Cl1 Cr1 S1 C7 -161.3(2)
S2 Cr1 S1 C7 96.1(4)
Cl2 Cr1 S1 C7 -76.7(2)
N1 Cr1 S2 C13 -132.1(2)
Cl1 Cr1 S2 C13 48.2(2)
S1 Cr1 S2 C13 150.5(3)
Cl2 Cr1 S2 C13 -36.6(2)
N1 Cr1 S2 C12 -20.0(2)
Cl1 Cr1 S2 C12 160.2(2)
S1 Cr1 S2 C12 -97.4(3)
Cl2 Cr1 S2 C12 75.5(2)
Si2 N1 Si1 C8 -63.2(4)
Cr1 N1 Si1 C8 77.1(4)
Si2 N1 Si1 C9 63.8(4)
Cr1 N1 Si1 C9 -155.9(3)
Si2 N1 Si1 C7 178.5(3)
Cr1 N1 Si1 C7 -41.2(3)
Si1 N1 Si2 C10 60.2(4)
Cr1 N1 Si2 C10 -79.9(3)
Si1 N1 Si2 C12 179.3(3)
Cr1 N1 Si2 C12 39.2(3)
Si1 N1 Si2 C11 -67.0(4)
Cr1 N1 Si2 C11 152.9(3)
C7 S1 C1 C2 27.9(6)
Cr1 S1 C1 C2 -80.5(6)
C7 S1 C1 C6 -152.3(5)
Cr1 S1 C1 C6 99.3(5)
C6 C1 C2 C3 0.4(10)
S1 C1 C2 C3 -179.7(6)
C1 C2 C3 C4 -0.3(13)
C2 C3 C4 C5 -1.6(15)
C3 C4 C5 C6 3.2(16)
C4 C5 C6 C1 -3.0(14)
C2 C1 C6 C5 1.2(11)
S1 C1 C6 C5 -178.7(7)
C1 S1 C7 Si1 -163.3(3)
Cr1 S1 C7 Si1 -45.9(3)
N1 Si1 C7 S1 58.0(4)
C8 Si1 C7 S1 -60.2(4)
C9 Si1 C7 S1 175.9(4)
C13 S2 C12 Si2 164.8(3)
Cr1 S2 C12 Si2 46.8(3)
N1 Si2 C12 S2 -57.6(3)
C10 Si2 C12 S2 60.2(4)
C11 Si2 C12 S2 -174.4(4)
C12 S2 C13 C14 164.8(5)
Cr1 S2 C13 C14 -87.1(5)
C12 S2 C13 C18 -11.5(6)
Cr1 S2 C13 C18 96.7(6)
C18 C13 C14 C15 -3.1(11)
S2 C13 C14 C15 -179.5(6)
C13 C14 C15 C16 2.1(14)
C14 C15 C16 C17 1.4(18)
C15 C16 C17 C18 -4.0(18)
C14 C13 C18 C17 0.7(12)
S2 C13 C18 C17 176.8(8)
C16 C17 C18 C13 2.9(16)
C24 C19 C20 C21 0.0
C25 C19 C20 C21 -179.3(11)
C19 C20 C21 C22 0.0
C20 C21 C22 C23 0.0
C21 C22 C23 C24 0.0
C22 C23 C24 C19 0.0
C20 C19 C24 C23 0.0
C25 C19 C24 C23 179.3(11)
